data_4076356
loop_
_publ_author_name
'D\"urr, Simon'
'Zarzycki, Bartosz'
'Ertler, Daniel'
'Ivanovi\'c-Burmazovi\'c, Ivana'
'Radius, Udo'

_publ_section_title
;
 Aerobic CO Oxidation of a Metal-Bound Carbonyl in a NHC-Stabilized Cobalt
 Half-Sandwich Complex
;
_journal_issue 5
_journal_name_full Organometallics
_journal_page_first 1730
_journal_paper_doi 10.1021/om201037w
_journal_volume 31
_journal_year 2012
_chemical_formula_moiety 'C15 H21 Co N2 O'
_chemical_formula_sum 'C15 H21 Co N2 O'
_chemical_formula_weight 304.27
_chemical_name_systematic
; 
 ? 
;
_space_group_IT_number 33
_symmetry_cell_setting orthorhombic
_symmetry_space_group_name_Hall 'P 2c -2n'
_symmetry_space_group_name_H-M 'P n a 21'
_atom_sites_solution_hydrogens geom
_atom_sites_solution_primary direct
_atom_sites_solution_secondary difmap
_audit_creation_method SHELXL-97
_cell_angle_alpha 90.00
_cell_angle_beta 90.00
_cell_angle_gamma 90.00
_cell_formula_units_Z 4
_cell_length_a 12.081(2)
_cell_length_b 9.890(2)
_cell_length_c 13.083(3)
_cell_measurement_reflns_used 7998
_cell_measurement_temperature 203(2)
_cell_measurement_theta_max 25.98
_cell_measurement_theta_min 3.37
_cell_volume 1563.2(5)
_computing_cell_refinement 'STOE X-AREA'
_computing_data_collection 'STOE X-AREA'
_computing_data_reduction 'STOE X-RED'
_computing_molecular_graphics 'SHELXL-97 (Sheldrick, 1997)'
_computing_publication_material 'SHELXL-97 (Sheldrick, 1997)'
_computing_structure_refinement 'SHELXL-97 (Sheldrick, 1997)'
_computing_structure_solution 'SHELXS-97 (Sheldrick, 1990)'
_diffrn_ambient_temperature 203(2)
_diffrn_detector_area_resol_mean 6.67
_diffrn_measured_fraction_theta_full 0.918
_diffrn_measured_fraction_theta_max 0.918
_diffrn_measurement_device_type 'STOE IPDS 1'
_diffrn_measurement_method rotation
_diffrn_radiation_monochromator graphite
_diffrn_radiation_source 'fine-focus sealed tube'
_diffrn_radiation_type MoK\a
_diffrn_radiation_wavelength 0.71073
_diffrn_reflns_av_R_equivalents 0.0290
_diffrn_reflns_av_sigmaI/netI 0.0243
_diffrn_reflns_limit_h_max 14
_diffrn_reflns_limit_h_min -14
_diffrn_reflns_limit_k_max 12
_diffrn_reflns_limit_k_min -12
_diffrn_reflns_limit_l_max 14
_diffrn_reflns_limit_l_min -14
_diffrn_reflns_number 6944
_diffrn_reflns_theta_full 25.98
_diffrn_reflns_theta_max 25.98
_diffrn_reflns_theta_min 3.37
_exptl_absorpt_coefficient_mu 1.092
_exptl_absorpt_correction_type none
_exptl_crystal_colour orange
_exptl_crystal_density_diffrn 1.293
_exptl_crystal_density_method 'not measured'
_exptl_crystal_description rod
_exptl_crystal_F_000 640
_exptl_crystal_size_max 0.70
_exptl_crystal_size_mid 0.32
_exptl_crystal_size_min 0.30
_refine_diff_density_max 0.307
_refine_diff_density_min -0.213
_refine_diff_density_rms 0.046
_refine_ls_abs_structure_details 'Flack H D (1983), Acta Cryst. A39, 876-881'
_refine_ls_abs_structure_Flack -0.02(2)
_refine_ls_extinction_method none
_refine_ls_goodness_of_fit_ref 1.087
_refine_ls_hydrogen_treatment constr
_refine_ls_matrix_type full
_refine_ls_number_parameters 172
_refine_ls_number_reflns 2769
_refine_ls_number_restraints 1
_refine_ls_restrained_S_all 1.086
_refine_ls_R_factor_all 0.0359
_refine_ls_R_factor_gt 0.0298
_refine_ls_shift/su_max 0.000
_refine_ls_shift/su_mean 0.000
_refine_ls_structure_factor_coef Fsqd
_refine_ls_weighting_details 'calc w=1/[\s^2^(Fo^2^)+(0.0275P)^2^+0.9724P] where P=(Fo^2^+2Fc^2^)/3'
_refine_ls_weighting_scheme calc
_refine_ls_wR_factor_gt 0.0680
_refine_ls_wR_factor_ref 0.0737
_reflns_number_gt 2489
_reflns_number_total 2769
_reflns_threshold_expression >2sigma(I)
_cod_data_source_file om201037w_si_002.cif
_cod_data_source_block compound3
_cod_original_cell_volume 1563.1(5)
_cod_original_sg_symbol_H-M Pna2(1)
_cod_database_code 4076356

loop_
_symmetry_equiv_pos_as_xyz
'x, y, z'
'-x, -y, z+1/2'
'x+1/2, -y+1/2, z'
'-x+1/2, y+1/2, z+1/2'

loop_
_atom_site_label
_atom_site_type_symbol
_atom_site_fract_x
_atom_site_fract_y
_atom_site_fract_z
_atom_site_U_iso_or_equiv
_atom_site_adp_type
_atom_site_occupancy
_atom_site_symmetry_multiplicity
_atom_site_calc_flag
_atom_site_refinement_flags
_atom_site_disorder_assembly
_atom_site_disorder_group
Co Co 0.43458(2) 0.35687(3) 0.00128(4) 0.03163(11) Uani 1 1 d . . .
N1 N 0.31113(19) 0.5135(2) -0.1525(2) 0.0346(5) Uani 1 1 d . . .
N2 N 0.3939(2) 0.3422(2) -0.2194(2) 0.0377(6) Uani 1 1 d . . .
C1 C 0.3771(2) 0.4054(3) -0.1284(2) 0.0305(6) Uani 1 1 d . A .
C2 C 0.2887(3) 0.5160(3) -0.2559(3) 0.0419(7) Uani 1 1 d . A .
H2A H 0.2451 0.5799 -0.2907 0.050 Uiso 1 1 calc R . .
C3 C 0.3408(3) 0.4104(4) -0.2971(3) 0.0440(7) Uani 1 1 d . A .
H3A H 0.3413 0.3867 -0.3667 0.053 Uiso 1 1 calc R . .
C4 C 0.2735(3) 0.6159(3) -0.0789(3) 0.0432(8) Uani 1 1 d . A .
H4A H 0.2962 0.5867 -0.0096 0.052 Uiso 1 1 calc R . .
C5 C 0.1481(3) 0.6254(4) -0.0814(4) 0.0653(11) Uani 1 1 d . . .
H5A H 0.1165 0.5368 -0.0687 0.098 Uiso 1 1 calc R A .
H5B H 0.1244 0.6575 -0.1479 0.098 Uiso 1 1 calc R . .
H5C H 0.1232 0.6879 -0.0291 0.098 Uiso 1 1 calc R . .
C6 C 0.3282(3) 0.7516(4) -0.1013(3) 0.0587(10) Uani 1 1 d . . .
H6A H 0.4080 0.7407 -0.1020 0.088 Uiso 1 1 calc R A .
H6B H 0.3077 0.8162 -0.0489 0.088 Uiso 1 1 calc R . .
H6C H 0.3036 0.7844 -0.1675 0.088 Uiso 1 1 calc R . .
C7 C 0.4608(3) 0.2185(3) -0.2313(3) 0.0507(9) Uani 1 1 d . A .
H7A H 0.4965 0.1977 -0.1650 0.061 Uiso 1 1 calc R . .
C8 C 0.3856(4) 0.1003(4) -0.2605(4) 0.0768(14) Uani 1 1 d . . .
H8A H 0.3257 0.0932 -0.2115 0.115 Uiso 1 1 calc R A .
H8B H 0.4282 0.0171 -0.2603 0.115 Uiso 1 1 calc R . .
H8C H 0.3554 0.1155 -0.3282 0.115 Uiso 1 1 calc R . .
C9 C 0.5506(4) 0.2421(6) -0.3106(5) 0.0845(15) Uani 1 1 d . . .
H9A H 0.6013 0.3109 -0.2862 0.127 Uiso 1 1 calc R A .
H9B H 0.5170 0.2719 -0.3741 0.127 Uiso 1 1 calc R . .
H9C H 0.5907 0.1585 -0.3223 0.127 Uiso 1 1 calc R . .
C10 C 0.5477(3) 0.4497(3) -0.0275(2) 0.0438(9) Uani 1 1 d . A .
O O 0.6246(2) 0.5149(3) -0.0529(3) 0.0755(9) Uani 1 1 d . . .
C11 C 0.4156(8) 0.1552(7) 0.0569(7) 0.0395(18) Uiso 0.503(9) 1 d P A 1
H11A H 0.4428 0.0717 0.0236 0.047 Uiso 0.503(9) 1 calc PR A 1
C12 C 0.3118(7) 0.2176(9) 0.0407(5) 0.0416(19) Uiso 0.503(9) 1 d P A 1
H12A H 0.2532 0.1839 -0.0056 0.050 Uiso 0.503(9) 1 calc PR A 1
C13 C 0.4743(6) 0.2360(9) 0.1272(6) 0.0379(18) Uiso 0.503(9) 1 d P A 1
H13A H 0.5503 0.2176 0.1517 0.045 Uiso 0.503(9) 1 calc PR A 1
C14 C 0.4050(8) 0.3449(9) 0.1623(7) 0.042(2) Uiso 0.503(9) 1 d P A 1
H14A H 0.4237 0.4138 0.2144 0.050 Uiso 0.503(9) 1 calc PR A 1
C15 C 0.3024(6) 0.3326(7) 0.1067(6) 0.0360(17) Uiso 0.503(9) 1 d P A 1
H15A H 0.2370 0.3923 0.1134 0.043 Uiso 0.503(9) 1 calc PR A 1
C11A C 0.3584(8) 0.1663(8) 0.0347(6) 0.044(2) Uiso 0.497(9) 1 d P A 2
H11B H 0.3398 0.0954 -0.0159 0.053 Uiso 0.497(9) 1 calc PR A 2
C12A C 0.2889(6) 0.2756(9) 0.0637(7) 0.0419(19) Uiso 0.497(9) 1 d P A 2
H12B H 0.2127 0.2921 0.0386 0.050 Uiso 0.497(9) 1 calc PR A 2
C13A C 0.4560(7) 0.1773(8) 0.0861(7) 0.0387(18) Uiso 0.497(9) 1 d P A 2
H13B H 0.5196 0.1144 0.0805 0.046 Uiso 0.497(9) 1 calc PR A 2
C14A C 0.4509(8) 0.2927(11) 0.1499(7) 0.050(2) Uiso 0.497(9) 1 d P A 2
H14B H 0.5093 0.3220 0.1981 0.060 Uiso 0.497(9) 1 calc PR A 2
C15A C 0.3454(8) 0.3527(8) 0.1396(7) 0.0407(19) Uiso 0.497(9) 1 d P A 2
H15B H 0.3162 0.4313 0.1780 0.049 Uiso 0.497(9) 1 calc PR A 2

loop_
_atom_site_aniso_label
_atom_site_aniso_U_11
_atom_site_aniso_U_22
_atom_site_aniso_U_33
_atom_site_aniso_U_23
_atom_site_aniso_U_13
_atom_site_aniso_U_12
Co 0.03441(16) 0.03109(17) 0.02939(19) 0.0082(2) -0.0022(2) 0.00067(15)
N1 0.0392(12) 0.0344(13) 0.0303(15) 0.0061(10) -0.0028(10) 0.0065(11)
N2 0.0403(13) 0.0356(13) 0.0372(17) 0.0001(11) -0.0013(11) 0.0028(11)
C1 0.0299(14) 0.0240(13) 0.0375(19) 0.0063(12) 0.0007(12) -0.0024(12)
C2 0.0454(17) 0.0458(18) 0.0345(19) 0.0146(13) -0.0106(13) 0.0031(14)
C3 0.0572(19) 0.0482(18) 0.0267(18) 0.0040(13) -0.0069(14) 0.0021(16)
C4 0.0511(18) 0.0422(18) 0.036(2) 0.0046(13) 0.0026(14) 0.0133(14)
C5 0.050(2) 0.070(3) 0.077(3) 0.001(2) 0.0158(19) 0.0089(19)
C6 0.060(2) 0.0392(18) 0.077(3) -0.0065(18) 0.0049(19) 0.0025(17)
C7 0.063(2) 0.045(2) 0.045(2) -0.0061(15) 0.0037(16) 0.0144(16)
C8 0.103(4) 0.048(2) 0.080(4) -0.017(2) 0.005(3) 0.001(2)
C9 0.064(3) 0.086(3) 0.104(4) -0.004(3) 0.026(3) 0.021(2)
C10 0.0504(17) 0.0472(17) 0.034(2) 0.0106(12) -0.0111(12) -0.0028(15)
O 0.0640(17) 0.087(2) 0.075(2) 0.0249(16) -0.0112(14) -0.0387(16)

loop_
_atom_type_symbol
_atom_type_description
_atom_type_scat_dispersion_real
_atom_type_scat_dispersion_imag
_atom_type_scat_source
C C 0.0033 0.0016 'International Tables Vol C Tables 4.2.6.8 and 6.1.1.4'
H H 0.0000 0.0000 'International Tables Vol C Tables 4.2.6.8 and 6.1.1.4'
N N 0.0061 0.0033 'International Tables Vol C Tables 4.2.6.8 and 6.1.1.4'
O O 0.0106 0.0060 'International Tables Vol C Tables 4.2.6.8 and 6.1.1.4'
Co Co 0.3494 0.9721 'International Tables Vol C Tables 4.2.6.8 and 6.1.1.4'

loop_
_geom_angle_atom_site_label_1
_geom_angle_atom_site_label_2
_geom_angle_atom_site_label_3
_geom_angle
C10 Co C1 87.68(13)
C10 Co C14A 107.5(2)
C1 Co C14A 163.8(3)
C10 Co C12 171.1(3)
C1 Co C12 97.4(2)
C14A Co C12 68.3(3)
C10 Co C13 107.5(2)
C1 Co C13 159.1(3)
C14A Co C13 19.3(3)
C12 Co C13 65.9(3)
C10 Co C12A 166.6(3)
C1 Co C12A 97.9(2)
C14A Co C12A 66.1(3)
C12 Co C12A 19.4(2)
C13 Co C12A 70.6(3)
C10 Co C15A 128.0(3)
C1 Co C15A 125.9(3)
C14A Co C15A 39.7(3)
C12 Co C15A 54.0(3)
C13 Co C15A 55.2(3)
C12A Co C15A 39.6(3)
C10 Co C13A 118.4(3)
C1 Co C13A 136.8(3)
C14A Co C13A 39.7(3)
C12 Co C13A 53.3(3)
C13 Co C13A 22.5(2)
C12A Co C13A 64.9(3)
C15A Co C13A 66.1(3)
C10 Co C15 144.5(3)
C1 Co C15 109.6(3)
C14A Co C15 54.7(3)
C12 Co C15 39.7(3)
C13 Co C15 66.2(3)
C12A Co C15 22.2(2)
C15A Co C15 19.1(2)
C13A Co C15 69.9(2)
C10 Co C11 132.1(3)
C1 Co C11 120.2(3)
C14A Co C11 53.1(3)
C12 Co C11 39.1(3)
C13 Co C11 39.0(3)
C12A Co C11 54.5(3)
C15A Co C11 68.5(3)
C13A Co C11 17.8(2)
C15 Co C11 65.9(3)
C10 Co C14 112.6(2)
C1 Co C14 146.5(3)
C14A Co C14 21.2(3)
C12 Co C14 66.5(3)
C13 Co C14 39.8(3)
C12A Co C14 57.1(3)
C15A Co C14 21.2(2)
C13A Co C14 57.1(3)
C15 Co C14 39.5(3)
C11 Co C14 66.1(3)
C10 Co C11A 150.6(3)
C1 Co C11A 104.4(2)
C14A Co C11A 64.9(3)
C12 Co C11A 20.7(2)
C13 Co C11A 55.6(3)
C12A Co C11A 39.1(3)
C15A Co C11A 65.7(3)
C13A Co C11A 37.3(3)
C15 Co C11A 56.3(3)
C11 Co C11A 20.4(2)
C14 Co C11A 71.3(3)
C1 N1 C2 110.7(3)
C1 N1 C4 124.5(3)
C2 N1 C4 124.7(3)
C1 N2 C3 110.6(3)
C1 N2 C7 123.7(3)
C3 N2 C7 125.7(3)
N2 C1 N1 104.1(3)
N2 C1 Co 127.8(2)
N1 C1 Co 128.1(2)
C3 C2 N1 106.8(3)
C3 C2 H2A 126.6
N1 C2 H2A 126.6
C2 C3 N2 107.7(3)
C2 C3 H3A 126.1
N2 C3 H3A 126.1
N1 C4 C5 109.7(3)
N1 C4 C6 110.3(3)
C5 C4 C6 111.9(3)
N1 C4 H4A 108.3
C5 C4 H4A 108.3
C6 C4 H4A 108.3
C4 C5 H5A 109.5
C4 C5 H5B 109.5
H5A C5 H5B 109.5
C4 C5 H5C 109.5
H5A C5 H5C 109.5
H5B C5 H5C 109.5
C4 C6 H6A 109.5
C4 C6 H6B 109.5
H6A C6 H6B 109.5
C4 C6 H6C 109.5
H6A C6 H6C 109.5
H6B C6 H6C 109.5
N2 C7 C9 109.6(3)
N2 C7 C8 109.6(3)
C9 C7 C8 111.7(4)
N2 C7 H7A 108.6
C9 C7 H7A 108.6
C8 C7 H7A 108.6
C7 C8 H8A 109.5
C7 C8 H8B 109.5
H8A C8 H8B 109.5
C7 C8 H8C 109.5
H8A C8 H8C 109.5
H8B C8 H8C 109.5
C7 C9 H9A 109.5
C7 C9 H9B 109.5
H9A C9 H9B 109.5
C7 C9 H9C 109.5
H9A C9 H9C 109.5
H9B C9 H9C 109.5
O C10 Co 176.3(3)
C13 C11 C12 107.2(6)
C13 C11 Co 68.8(4)
C12 C11 Co 68.6(4)
C13 C11 H11A 126.4
C12 C11 H11A 126.4
Co C11 H11A 126.4
C11 C12 C15 109.1(6)
C11 C12 Co 72.3(4)
C15 C12 Co 71.4(4)
C11 C12 H12A 125.4
C15 C12 H12A 125.4
Co C12 H12A 125.4
C11 C13 C14 109.8(6)
C11 C13 Co 72.3(4)
C14 C13 Co 71.9(4)
C11 C13 H13A 125.0
C14 C13 H13A 125.0
Co C13 H13A 125.0
C13 C14 C15 106.0(6)
C13 C14 Co 68.3(4)
C15 C14 Co 69.6(4)
C13 C14 H14A 127.0
C15 C14 H14A 127.0
Co C14 H14A 127.0
C12 C15 C14 107.6(6)
C12 C15 Co 68.8(4)
C14 C15 Co 70.8(4)
C12 C15 H15A 126.2
C14 C15 H15A 126.2
Co C15 H15A 126.2
C13A C11A C12A 108.6(7)
C13A C11A Co 70.0(4)
C12A C11A Co 68.8(4)
C13A C11A H11B 125.7
C12A C11A H11B 125.7
Co C11A H11B 125.7
C11A C12A C15A 108.0(6)
C11A C12A Co 72.1(4)
C15A C12A Co 70.4(4)
C11A C12A H12B 125.9
C15A C12A H12B 125.9
Co C12A H12B 125.9
C11A C13A C14A 108.5(7)
C11A C13A Co 72.6(4)
C14A C13A Co 68.0(4)
C11A C13A H13B 125.8
C14A C13A H13B 125.8
Co C13A H13B 125.8
C15A C14A C13A 108.9(7)
C15A C14A Co 72.2(5)
C13A C14A Co 72.3(5)
C15A C14A H14B 125.5
C13A C14A H14B 125.5
Co C14A H14B 125.5
C14A C15A C12A 105.8(7)
C14A C15A Co 68.2(4)
C12A C15A Co 69.9(4)
C14A C15A H15B 127.1
C12A C15A H15B 127.1
Co C15A H15B 127.1

loop_
_geom_bond_atom_site_label_1
_geom_bond_atom_site_label_2
_geom_bond_distance
Co C10 1.689(3)
Co C1 1.895(3)
Co C14A 2.055(8)
Co C12 2.088(7)
Co C13 2.091(7)
Co C12A 2.100(7)
Co C15A 2.107(8)
Co C13A 2.111(7)
Co C15 2.123(6)
Co C11 2.136(7)
Co C14 2.139(9)
Co C11A 2.143(7)
N1 C1 1.370(4)
N1 C2 1.380(4)
N1 C4 1.469(4)
N2 C1 1.360(4)
N2 C3 1.378(4)
N2 C7 1.475(4)
C2 C3 1.334(5)
C2 H2A 0.9400
C3 H3A 0.9400
C4 C5 1.519(5)
C4 C6 1.525(5)
C4 H4A 0.9900
C5 H5A 0.9700
C5 H5B 0.9700
C5 H5C 0.9700
C6 H6A 0.9700
C6 H6B 0.9700
C6 H6C 0.9700
C7 C9 1.519(6)
C7 C8 1.529(6)
C7 H7A 0.9900
C8 H8A 0.9700
C8 H8B 0.9700
C8 H8C 0.9700
C9 H9A 0.9700
C9 H9B 0.9700
C9 H9C 0.9700
C10 O 1.179(4)
C11 C13 1.410(11)
C11 C12 1.413(11)
C11 H11A 0.9900
C12 C15 1.432(10)
C12 H12A 0.9900
C13 C14 1.439(11)
C13 H13A 0.9900
C14 C15 1.442(10)
C14 H14A 0.9900
C15 H15A 0.9900
C11A C13A 1.362(11)
C11A C12A 1.421(11)
C11A H11B 0.9900
C12A C15A 1.427(12)
C12A H12B 0.9900
C13A C14A 1.415(12)
C13A H13B 0.9900
C14A C15A 1.412(12)
C14A H14B 0.9900
C15A H15B 0.9900
